data_7061845
loop_
_publ_author_name
'Rys, Evgeny G.'
'Alpatova, Victoria M.'
'Kononova, Elena G.'
'Smol&#x2019;yakov, Alexander F.'
'Moiseev, Sergey K.'
'Ol'shevskaya, Valentina A.'

_publ_section_title
;
 Employment of Michael addition reactions for the functionalization of
 carboranes
;
_journal_issue 37
_journal_name_full 'New Journal of Chemistry'
_journal_page_first 18025
_journal_page_last 18032
_journal_paper_doi 10.1039/D2NJ03509J
_journal_volume 46
_journal_year 2022
_chemical_formula_moiety 'C11 H21 B10 N3 S'
_chemical_formula_sum 'C11 H21 B10 N3 S'
_chemical_formula_weight 335.618
_space_group_crystal_system triclinic
_space_group_IT_number 2
_space_group_name_Hall '-P 1'
_space_group_name_H-M_alt 'P -1'
_symmetry_Int_Tables_number 2
_audit_creation_date 2022-08-19
_audit_creation_method
;
Olex2 1.5-dev
(compiled 2022.07.25 svn.r36e0af09 for OlexSys, GUI svn.r6444)
;
_audit_update_record
;
2022-08-24 deposited with the CCDC.	2022-08-30 downloaded from the CCDC.
;
_cell_angle_alpha 110.989(5)
_cell_angle_beta 95.275(6)
_cell_angle_gamma 92.201(6)
_cell_formula_units_Z 2
_cell_length_a 7.0590(8)
_cell_length_b 10.7334(12)
_cell_length_c 12.9369(14)
_cell_measurement_reflns_used 2550
_cell_measurement_temperature 120
_cell_measurement_theta_max 28.86
_cell_measurement_theta_min 3.09
_cell_volume 908.59(18)
_computing_cell_refinement 'SAINT V8.40B (?, 2016)'
_computing_data_reduction 'SAINT V8.40B (?, 2016)'
_computing_molecular_graphics 'Olex2 1.5-dev (Dolomanov et al., 2009)'
_computing_publication_material 'Olex2 1.5-dev (Dolomanov et al., 2009)'
_computing_structure_refinement 'olex2.refine 1.5-dev (Bourhis et al., 2015)'
_computing_structure_solution 'SHELXT 2014/4 (Sheldrick, 2014)'
_diffrn_ambient_temperature 120.00
_diffrn_measured_fraction_theta_full 0.9979
_diffrn_measured_fraction_theta_max 0.9949
_diffrn_measurement_device_type 'Bruker APEX-II CCD'
_diffrn_measurement_method '\f and \w scans'
_diffrn_radiation_type 'Mo K\a'
_diffrn_radiation_wavelength 0.71073
_diffrn_reflns_av_R_equivalents 0.0582
_diffrn_reflns_av_unetI/netI 0.0762
_diffrn_reflns_Laue_measured_fraction_full 0.9979
_diffrn_reflns_Laue_measured_fraction_max 0.9949
_diffrn_reflns_limit_h_max 9
_diffrn_reflns_limit_h_min -9
_diffrn_reflns_limit_k_max 14
_diffrn_reflns_limit_k_min -14
_diffrn_reflns_limit_l_max 17
_diffrn_reflns_limit_l_min -17
_diffrn_reflns_number 14607
_diffrn_reflns_point_group_measured_fraction_full 0.9979
_diffrn_reflns_point_group_measured_fraction_max 0.9949
_diffrn_reflns_theta_full 25.2417
_diffrn_reflns_theta_max 29.66
_diffrn_reflns_theta_min 1.70
_exptl_absorpt_coefficient_mu 0.175
_exptl_absorpt_correction_T_max 0.3803
_exptl_absorpt_correction_T_min 0.3059
_exptl_absorpt_correction_type multi-scan
_exptl_absorpt_process_details
;
SADABS-2016/2 (Bruker,2016/2) was used for absorption correction.
wR2(int) was 0.0912 before and 0.0469 after correction.
The Ratio of minimum to maximum transmission is 0.8044.
The \l/2 correction factor is Not present.
;
_exptl_crystal_colour colourless
_exptl_crystal_colour_primary colourless
_exptl_crystal_density_diffrn 1.227
_exptl_crystal_description prism
_exptl_crystal_F_000 348.392
_exptl_crystal_size_max 0.28
_exptl_crystal_size_mid 0.14
_exptl_crystal_size_min 0.1
_refine_diff_density_max 0.4673
_refine_diff_density_min -0.4331
_refine_diff_density_rms 0.0962
_refine_ls_d_res_high 0.7181
_refine_ls_d_res_low 12.0008
_refine_ls_goodness_of_fit_ref 1.0042
_refine_ls_hydrogen_treatment constr
_refine_ls_matrix_type full
_refine_ls_number_constraints 0
_refine_ls_number_parameters 415
_refine_ls_number_reflns 5110
_refine_ls_number_restraints 18
_refine_ls_restrained_S_all 1.0023
_refine_ls_R_factor_all 0.0782
_refine_ls_R_factor_gt 0.0396
_refine_ls_shift/su_max 0.0004
_refine_ls_shift/su_mean 0.0000
_refine_ls_structure_factor_coef Fsqd
_refine_ls_weighting_details 'w=1/[\s^2^(Fo^2^)+(0.0185P)^2^] where P=(Fo^2^+2Fc^2^)/3'
_refine_ls_weighting_scheme calc
_refine_ls_wR_factor_gt 0.0652
_refine_ls_wR_factor_ref 0.0732
_reflns_Friedel_coverage 0.0
_reflns_limit_h_max 9
_reflns_limit_h_min -9
_reflns_limit_k_max 13
_reflns_limit_k_min -14
_reflns_limit_l_max 17
_reflns_limit_l_min 0
_reflns_number_gt 3397
_reflns_number_total 5110
_reflns_threshold_expression I>=2u(I)
_cod_data_source_file d2nj03509j2.cif
_cod_data_source_block 28
_cod_depositor_comments 'Adding full bibliography for 7061844--7061846.cif.'
_cod_database_code 7061845
_olex2_refinement_description
;
1. Fixed Uiso
 At 1.2 times of:
  All B(H) groups, All C(H,H) groups
2. Rigid body (RIGU) restrains
 C7, H7b, H7a
 with sigma for 1-2 distances of 0.004 and sigma for 1-3 distances of 0.004
 C6, H6b, H6a
 with sigma for 1-2 distances of 0.004 and sigma for 1-3 distances of 0.004
;
_olex2_refine_details
;
Refinement using NoSpherA2, an implementation of
NOn-SPHERical Atom-form-factors in Olex2.
Please cite:
F. Kleemiss et al. Chem. Sci. DOI 10.1039/D0SC05526C - 2021
NoSpherA2 implementation of HAR makes use of
tailor-made aspherical atomic form factors calculated
on-the-fly from a Hirshfeld-partitioned electron density (ED) - not from
spherical-atom form factors.

The ED is calculated from a gaussian basis set single determinant SCF
wavefunction - either Hartree-Fock or DFT using selected funtionals
 - for a fragment of the crystal.
This fragment can be embedded in an electrostatic crystal field by employing cluster charges
or modelled using implicit solvation models, depending on the software used.
The following options were used:
   SOFTWARE:       ORCA 5.0
   PARTITIONING:   NoSpherA2
   INT ACCURACY:   Normal
   METHOD:         R2SCAN
   BASIS SET:      def2-TZVP
   CHARGE:         0
   MULTIPLICITY:   1
   DATE:           2022-08-19_18-35-42
;
_olex2_submission_special_instructions 'No special instructions were received'

loop_
_space_group_symop_id
_space_group_symop_operation_xyz
1 x,y,z
2 -x,-y,-z

loop_
_atom_site_label
_atom_site_type_symbol
_atom_site_fract_x
_atom_site_fract_y
_atom_site_fract_z
_atom_site_U_iso_or_equiv
_atom_site_adp_type
_atom_site_occupancy
_atom_site_refinement_flags_posn
_atom_site_refinement_flags_adp
S1 S 0.36119(5) 0.22601(3) 0.34691(3) 0.02753(10) Uani 1.000000 . .
N2 N 0.15789(16) 0.36335(12) 1.13148(10) 0.0377(3) Uani 1.000000 . .
N1 N 0.19086(17) 0.93458(12) 0.86128(10) 0.0391(3) Uani 1.000000 . .
N3 N 0.25029(16) -0.25346(12) 0.06172(9) 0.0344(3) Uani 1.000000 . .
C2 C 0.21569(16) 0.33655(12) 0.74912(10) 0.0185(3) Uani 1.000000 . .
C1 C 0.27520(16) 0.45416(11) 0.69684(9) 0.0174(3) Uani 1.000000 . .
C6 C 0.1694(2) 0.38117(14) 0.86931(11) 0.0254(3) Uani 1.000000 . U
H6a H 0.254(2) 0.4792(15) 0.9213(12) 0.068(5) Uani 1.000000 . U
H6b H 0.015(2) 0.3868(14) 0.8717(11) 0.048(4) Uani 1.000000 . U
C7 C 0.2369(2) 0.28515(15) 0.92660(11) 0.0296(3) Uani 1.000000 . U
H7a H 0.166(2) 0.1810(16) 0.8826(13) 0.065(5) Uani 1.000000 . U
H7b H 0.394(2) 0.2838(17) 0.9337(13) 0.064(5) Uani 1.000000 . U
C8 C 0.19184(18) 0.32946(13) 1.04083(11) 0.0292(3) Uani 1.000000 . .
C3 C 0.2885(2) 0.60115(13) 0.77247(11) 0.0210(3) Uani 1.000000 . .
H3a H 0.246(2) 0.6140(14) 0.8515(13) 0.066(5) Uani 1.000000 . .
H3b H 0.438(2) 0.6391(14) 0.7879(11) 0.049(4) Uani 1.000000 . .
C4 C 0.1715(2) 0.68700(14) 0.72229(12) 0.0252(3) Uani 1.000000 . .
H4a H 0.231(2) 0.6874(15) 0.6461(13) 0.064(5) Uani 1.000000 . .
H4b H 0.022(2) 0.6495(13) 0.7051(13) 0.050(5) Uani 1.000000 . .
C5 C 0.18136(19) 0.82499(13) 0.80074(12) 0.0289(3) Uani 1.000000 . .
C9 C 0.2833(2) 0.05010(14) 0.27995(11) 0.0241(3) Uani 1.000000 . .
H9a H 0.369(2) -0.0020(13) 0.3218(11) 0.047(4) Uani 1.000000 . .
H9b H 0.1303(19) 0.0378(14) 0.2934(12) 0.048(4) Uani 1.000000 . .
C10 C 0.3057(2) 0.00626(15) 0.15600(12) 0.0282(3) Uani 1.000000 . .
H10a H 0.206(2) 0.0480(15) 0.1139(11) 0.054(5) Uani 1.000000 . .
H10b H 0.455(2) 0.0340(15) 0.1445(12) 0.062(5) Uani 1.000000 . .
C11 C 0.27162(18) -0.13888(14) 0.10157(10) 0.0273(3) Uani 1.000000 . .
B6 B 0.4484(2) 0.35824(15) 0.72628(13) 0.0211(3) Uani 1.000000 . .
H6 H 0.5555(15) 0.4086(11) 0.8070(9) 0.026(3) Uani 1.000000 . .
B11 B 0.3334(2) 0.19683(15) 0.69070(13) 0.0220(3) Uani 1.000000 . .
H11 H 0.3727(16) 0.1337(12) 0.7442(11) 0.039(4) Uani 1.000000 . .
B7 B 0.0892(2) 0.20354(15) 0.64841(13) 0.0226(3) Uani 1.000000 . .
H7 H -0.0288(17) 0.1468(13) 0.6744(11) 0.048(4) Uani 1.000000 . .
B3 B 0.0527(2) 0.36857(15) 0.65586(12) 0.0207(3) Uani 1.000000 . .
H3 H -0.0786(17) 0.4268(12) 0.6887(11) 0.043(4) Uani 1.000000 . .
B5 B 0.4363(2) 0.39600(15) 0.60285(12) 0.0204(3) Uani 1.000000 . .
H5 H 0.5518(17) 0.4758(12) 0.5995(10) 0.038(4) Uani 1.000000 . .
B10 B 0.4737(2) 0.23130(15) 0.59691(12) 0.0228(3) Uani 1.000000 . .
H10 H 0.6220(17) 0.1853(14) 0.5796(11) 0.049(4) Uani 1.000000 . .
B12 B 0.2488(2) 0.13457(15) 0.54746(12) 0.0227(3) Uani 1.000000 . .
H12 H 0.2381(17) 0.0179(12) 0.4969(10) 0.039(4) Uani 1.000000 . .
B8 B 0.0725(2) 0.24136(15) 0.52585(13) 0.0214(3) Uani 1.000000 . .
H8 H -0.0618(17) 0.2012(13) 0.4533(11) 0.044(4) Uani 1.000000 . .
B4 B 0.1914(2) 0.40194(15) 0.55966(12) 0.0196(3) Uani 1.000000 . .
H4 H 0.1462(17) 0.4796(12) 0.5214(10) 0.041(4) Uani 1.000000 . .
B9 B 0.3115(2) 0.25794(14) 0.49268(12) 0.0207(3) Uani 1.000000 . .

loop_
_atom_site_aniso_label
_atom_site_aniso_U_11
_atom_site_aniso_U_22
_atom_site_aniso_U_33
_atom_site_aniso_U_12
_atom_site_aniso_U_13
_atom_site_aniso_U_23
S1 0.0393(2) 0.02096(18) 0.02115(17) -0.00481(15) 0.01274(15) 0.00475(14)
N2 0.0463(8) 0.0469(8) 0.0218(7) 0.0052(6) 0.0098(6) 0.0132(6)
N1 0.0496(8) 0.0177(7) 0.0458(8) 0.0043(6) 0.0102(6) 0.0053(6)
N3 0.0412(7) 0.0241(7) 0.0284(6) -0.0010(6) -0.0001(5) -0.0007(5)
C2 0.0218(6) 0.0163(6) 0.0178(6) 0.0002(5) 0.0044(5) 0.0063(5)
C1 0.0210(6) 0.0135(6) 0.0182(6) 0.0013(5) 0.0047(5) 0.0060(5)
C6 0.0349(8) 0.0232(7) 0.0218(7) 0.0048(6) 0.0097(6) 0.0108(6)
H6a 0.078(8) 0.052(7) 0.049(9) -0.023(4) 0.022(5) -0.011(5)
H6b 0.038(4) 0.071(10) 0.045(9) 0.009(2) 0.017(2) 0.028(7)
C7 0.0356(9) 0.0332(9) 0.0263(8) 0.0104(7) 0.0109(7) 0.0158(7)
H7a 0.070(9) 0.046(6) 0.069(11) -0.002(3) 0.025(6) 0.007(4)
H7b 0.034(4) 0.102(11) 0.076(11) 0.011(2) 0.013(3) 0.053(8)
C8 0.0343(8) 0.0354(8) 0.0208(7) 0.0045(6) 0.0062(6) 0.0126(6)
C3 0.0281(8) 0.0144(7) 0.0207(7) 0.0025(6) 0.0046(6) 0.0060(6)
H3a 0.098(14) 0.047(11) 0.055(11) 0.010(9) 0.023(10) 0.017(9)
H3b 0.027(9) 0.051(11) 0.050(11) 0.005(8) -0.004(8) -0.003(8)
C4 0.0295(8) 0.0177(7) 0.0298(8) 0.0042(6) 0.0070(7) 0.0091(6)
H4a 0.088(13) 0.075(13) 0.044(11) 0.012(10) 0.023(10) 0.037(10)
H4b 0.033(9) 0.020(9) 0.095(14) -0.008(8) 0.015(9) 0.016(9)
C5 0.0329(8) 0.0175(7) 0.0369(8) 0.0057(6) 0.0088(6) 0.0092(6)
C9 0.0317(8) 0.0212(7) 0.0185(7) 0.0016(6) 0.0043(6) 0.0059(6)
H9a 0.073(12) 0.037(10) 0.030(9) -0.007(8) -0.008(8) 0.015(8)
H9b 0.033(9) 0.053(11) 0.064(12) -0.017(8) 0.012(8) 0.029(9)
C10 0.0347(9) 0.0281(8) 0.0199(8) 0.0001(7) 0.0071(7) 0.0057(6)
H10a 0.102(15) 0.050(12) 0.009(9) 0.004(10) 0.007(9) 0.009(8)
H10b 0.057(11) 0.074(13) 0.046(11) -0.011(10) 0.043(9) 0.005(9)
C11 0.0270(7) 0.0285(8) 0.0212(7) 0.0005(6) 0.0031(6) 0.0030(6)
B6 0.0227(8) 0.0184(8) 0.0223(8) 0.0028(6) 0.0013(7) 0.0078(6)
H6 0.020(7) 0.031(8) 0.029(8) -0.007(6) -0.020(6) 0.018(7)
B11 0.0299(8) 0.0161(7) 0.0224(8) 0.0039(6) 0.0054(6) 0.0088(6)
H11 0.037(8) 0.025(8) 0.061(10) 0.003(7) 0.006(7) 0.025(8)
B7 0.0260(8) 0.0200(8) 0.0232(8) -0.0034(6) 0.0064(6) 0.0093(6)
H7 0.045(9) 0.044(10) 0.049(10) 0.005(8) 0.001(8) 0.013(8)
B3 0.0198(8) 0.0208(8) 0.0222(7) 0.0018(6) 0.0059(6) 0.0076(6)
H3 0.036(9) 0.025(9) 0.076(11) 0.008(7) 0.022(8) 0.026(8)
B5 0.0222(8) 0.0160(7) 0.0230(8) -0.0001(6) 0.0064(6) 0.0065(6)
H5 0.040(9) 0.034(9) 0.039(9) -0.001(7) 0.003(7) 0.014(7)
B10 0.0217(8) 0.0200(8) 0.0272(8) 0.0047(6) 0.0067(7) 0.0080(6)
H10 0.021(8) 0.061(11) 0.068(11) 0.008(8) 0.012(7) 0.025(9)
B12 0.0314(9) 0.0148(8) 0.0212(8) -0.0006(7) 0.0072(7) 0.0050(6)
H12 0.058(10) 0.023(9) 0.024(8) -0.013(7) 0.014(7) -0.006(7)
B8 0.0219(8) 0.0222(8) 0.0197(7) -0.0017(6) 0.0033(6) 0.0072(6)
H8 0.032(9) 0.046(10) 0.052(10) -0.023(7) -0.029(8) 0.026(8)
B4 0.0218(8) 0.0180(8) 0.0205(7) 0.0023(6) 0.0040(6) 0.0084(6)
H4 0.049(9) 0.034(9) 0.052(10) 0.002(7) 0.011(8) 0.027(8)
B9 0.0252(8) 0.0172(7) 0.0188(7) -0.0000(6) 0.0068(6) 0.0045(6)

loop_
_atom_type_symbol
_atom_type_scat_dispersion_real
_atom_type_scat_dispersion_imag
_atom_type_scat_source
_atom_type_scat_dispersion_source
B 0.00141 0.00067 'NoSpherA2: Chem.Sci. 2021, DOI:10.1039/D0SC05526C' 'Henke, Gullikson and Davis, At. Data and Nucl. Data Tables, 1993, 54, 2'
C 0.00347 0.00161 'NoSpherA2: Chem.Sci. 2021, DOI:10.1039/D0SC05526C' 'Henke, Gullikson and Davis, At. Data and Nucl. Data Tables, 1993, 54, 2'
H 0.00000 0.00000 'NoSpherA2: Chem.Sci. 2021, DOI:10.1039/D0SC05526C' 'Henke, Gullikson and Davis, At. Data and Nucl. Data Tables, 1993, 54, 2'
N 0.00653 0.00323 'NoSpherA2: Chem.Sci. 2021, DOI:10.1039/D0SC05526C' 'Henke, Gullikson and Davis, At. Data and Nucl. Data Tables, 1993, 54, 2'
S 0.12424 0.12443 'NoSpherA2: Chem.Sci. 2021, DOI:10.1039/D0SC05526C' 'Henke, Gullikson and Davis, At. Data and Nucl. Data Tables, 1993, 54, 2'

loop_
_geom_angle_atom_site_label_1
_geom_angle_atom_site_label_2
_geom_angle_atom_site_label_3
_geom_angle
_geom_angle_site_symmetry_1
_geom_angle_site_symmetry_3
_geom_angle_publ_flag
B9 S1 C9 101.24(6) . . ?
C6 C2 C1 118.88(10) . . ?
B6 C2 C1 61.04(7) . . ?
B6 C2 C6 118.14(11) . . ?
B11 C2 C1 110.10(9) . . ?
B11 C2 C6 121.93(10) . . ?
B11 C2 B6 62.17(8) . . ?
B7 C2 C1 110.22(9) . . ?
B7 C2 C6 120.41(10) . . ?
B7 C2 B6 113.97(10) . . ?
B7 C2 B11 62.71(8) . . ?
B3 C2 C1 60.78(7) . . ?
B3 C2 C6 116.33(10) . . ?
B3 C2 B6 113.44(10) . . ?
B3 C2 B11 113.66(10) . . ?
B3 C2 B7 62.25(8) . . ?
C3 C1 C2 119.01(10) . . ?
B6 C1 C2 60.31(7) . . ?
B6 C1 C3 116.47(10) . . ?
B3 C1 C2 60.61(7) . . ?
B3 C1 C3 118.38(10) . . ?
B3 C1 B6 112.68(10) . . ?
B5 C1 C2 109.90(9) . . ?
B5 C1 C3 120.43(10) . . ?
B5 C1 B6 62.24(8) . . ?
B5 C1 B3 114.08(10) . . ?
B4 C1 C2 110.00(9) . . ?
B4 C1 C3 122.00(10) . . ?
B4 C1 B6 113.62(9) . . ?
B4 C1 B3 62.47(8) . . ?
B4 C1 B5 62.88(8) . . ?
H6a C6 C2 109.9(7) . . ?
H6b C6 C2 110.0(7) . . ?
H6b C6 H6a 113.0(11) . . ?
C7 C6 C2 112.13(10) . . ?
C7 C6 H6a 103.2(9) . . ?
C7 C6 H6b 108.5(7) . . ?
H7a C7 C6 111.5(9) . . ?
H7b C7 C6 111.2(8) . . ?
H7b C7 H7a 111.1(12) . . ?
C8 C7 C6 111.27(11) . . ?
C8 C7 H7a 107.0(8) . . ?
C8 C7 H7b 104.4(8) . . ?
C7 C8 N2 179.07(14) . . ?
H3a C3 C1 111.9(8) . . ?
H3b C3 C1 108.2(7) . . ?
H3b C3 H3a 105.6(11) . . ?
C4 C3 C1 113.02(11) . . ?
C4 C3 H3a 108.8(8) . . ?
C4 C3 H3b 109.0(8) . . ?
H4a C4 C3 109.3(8) . . ?
H4b C4 C3 110.0(7) . . ?
H4b C4 H4a 111.7(12) . . ?
C5 C4 C3 110.54(12) . . ?
C5 C4 H4a 108.0(8) . . ?
C5 C4 H4b 107.2(7) . . ?
C4 C5 N1 178.73(15) . . ?
H9a C9 S1 106.6(7) . . ?
H9b C9 S1 107.5(7) . . ?
H9b C9 H9a 109.5(10) . . ?
C10 C9 S1 108.85(10) . . ?
C10 C9 H9a 113.1(7) . . ?
C10 C9 H9b 111.1(7) . . ?
H10a C10 C9 112.0(7) . . ?
H10b C10 C9 110.0(8) . . ?
H10b C10 H10a 110.3(12) . . ?
C11 C10 C9 110.76(12) . . ?
C11 C10 H10a 106.2(8) . . ?
C11 C10 H10b 107.4(8) . . ?
C10 C11 N3 177.34(15) . . ?
C1 B6 C2 58.65(7) . . ?
H6 B6 C2 115.0(6) . . ?
H6 B6 C1 117.5(6) . . ?
B11 B6 C2 58.59(8) . . ?
B11 B6 C1 105.40(10) . . ?
B11 B6 H6 122.6(6) . . ?
B5 B6 C2 105.50(10) . . ?
B5 B6 C1 58.36(7) . . ?
B5 B6 H6 126.7(6) . . ?
B5 B6 B11 107.36(11) . . ?
B10 B6 C2 105.42(11) . . ?
B10 B6 C1 105.25(11) . . ?
B10 B6 H6 131.8(6) . . ?
B10 B6 B11 59.76(8) . . ?
B10 B6 B5 59.96(8) . . ?
B6 B11 C2 59.23(8) . . ?
H11 B11 C2 117.7(6) . . ?
H11 B11 B6 119.6(6) . . ?
B7 B11 C2 58.47(8) . . ?
B7 B11 B6 108.09(11) . . ?
B7 B11 H11 118.6(6) . . ?
B10 B11 C2 106.23(10) . . ?
B10 B11 B6 60.16(8) . . ?
B10 B11 H11 126.6(6) . . ?
B10 B11 B7 109.33(11) . . ?
B12 B11 C2 105.75(11) . . ?
B12 B11 B6 108.91(11) . . ?
B12 B11 H11 126.2(6) . . ?
B12 B11 B7 60.39(9) . . ?
B12 B11 B10 61.14(8) . . ?
B11 B7 C2 58.82(8) . . ?
H7 B7 C2 118.1(7) . . ?
H7 B7 B11 121.0(6) . . ?
B3 B7 C2 59.53(8) . . ?
B3 B7 B11 108.29(11) . . ?
B3 B7 H7 117.9(6) . . ?
B12 B7 C2 105.41(10) . . ?
B12 B7 B11 59.61(8) . . ?
B12 B7 H7 127.6(6) . . ?
B12 B7 B3 108.50(10) . . ?
B8 B7 C2 106.11(10) . . ?
B8 B7 B11 108.45(10) . . ?
B8 B7 H7 125.4(7) . . ?
B8 B7 B3 59.98(8) . . ?
B8 B7 B12 60.77(8) . . ?
C1 B3 C2 58.61(7) . . ?
B7 B3 C2 58.22(8) . . ?
B7 B3 C1 105.30(10) . . ?
H3 B3 C2 118.8(7) . . ?
H3 B3 C1 117.7(6) . . ?
H3 B3 B7 125.0(6) . . ?
B8 B3 C2 105.06(10) . . ?
B8 B3 C1 105.21(10) . . ?
B8 B3 B7 59.95(8) . . ?
B8 B3 H3 129.7(7) . . ?
B4 B3 C2 104.87(10) . . ?
B4 B3 C1 57.98(7) . . ?
B4 B3 B7 107.37(10) . . ?
B4 B3 H3 123.6(6) . . ?
B4 B3 B8 60.10(8) . . ?
B6 B5 C1 59.40(7) . . ?
H5 B5 C1 116.2(6) . . ?
H5 B5 B6 117.2(6) . . ?
B10 B5 C1 105.91(10) . . ?
B10 B5 B6 59.76(8) . . ?
B10 B5 H5 126.8(6) . . ?
B4 B5 C1 58.20(7) . . ?
B4 B5 B6 107.52(10) . . ?
B4 B5 H5 120.7(6) . . ?
B4 B5 B10 108.39(11) . . ?
B9 B5 C1 104.98(10) . . ?
B9 B5 B6 108.02(10) . . ?
B9 B5 H5 129.7(6) . . ?
B9 B5 B10 60.80(8) . . ?
B9 B5 B4 59.73(8) . . ?
B11 B10 B6 60.08(8) . . ?
B5 B10 B6 60.28(8) . . ?
B5 B10 B11 107.85(10) . . ?
H10 B10 B6 120.2(7) . . ?
H10 B10 B11 121.4(7) . . ?
H10 B10 B5 121.7(6) . . ?
B12 B10 B6 107.56(10) . . ?
B12 B10 B11 59.51(8) . . ?
B12 B10 B5 107.18(11) . . ?
B12 B10 H10 123.3(7) . . ?
B9 B10 B6 107.59(10) . . ?
B9 B10 B11 106.73(10) . . ?
B9 B10 B5 59.73(8) . . ?
B9 B10 H10 123.8(7) . . ?
B9 B10 B12 59.11(8) . . ?
B7 B12 B11 60.00(8) . . ?
B10 B12 B11 59.34(8) . . ?
B10 B12 B7 107.59(11) . . ?
H12 B12 B11 119.4(6) . . ?
H12 B12 B7 119.8(6) . . ?
H12 B12 B10 122.2(6) . . ?
B8 B12 B11 107.58(10) . . ?
B8 B12 B7 59.29(8) . . ?
B8 B12 B10 108.67(11) . . ?
B8 B12 H12 122.8(6) . . ?
B9 B12 B11 107.72(11) . . ?
B9 B12 B7 107.69(11) . . ?
B9 B12 B10 60.52(8) . . ?
B9 B12 H12 124.6(6) . . ?
B9 B12 B8 60.53(8) . . ?
B3 B8 B7 60.07(8) . . ?
B12 B8 B7 59.94(8) . . ?
B12 B8 B3 107.91(11) . . ?
H8 B8 B7 123.3(6) . . ?
H8 B8 B3 121.8(6) . . ?
H8 B8 B12 122.7(6) . . ?
B4 B8 B7 107.52(11) . . ?
B4 B8 B3 60.17(8) . . ?
B4 B8 B12 106.77(11) . . ?
B4 B8 H8 121.1(6) . . ?
B9 B8 B7 107.07(11) . . ?
B9 B8 B3 107.70(10) . . ?
B9 B8 B12 59.11(8) . . ?
B9 B8 H8 121.3(6) . . ?
B9 B8 B4 59.44(8) . . ?
B3 B4 C1 59.55(8) . . ?
B5 B4 C1 58.92(8) . . ?
B5 B4 B3 108.48(11) . . ?
B8 B4 C1 106.14(10) . . ?
B8 B4 B3 59.73(8) . . ?
B8 B4 B5 108.98(11) . . ?
H4 B4 C1 119.5(6) . . ?
H4 B4 B3 119.8(6) . . ?
H4 B4 B5 119.9(6) . . ?
H4 B4 B8 125.0(6) . . ?
B9 B4 C1 105.84(10) . . ?
B9 B4 B3 108.52(10) . . ?
B9 B4 B5 60.12(8) . . ?
B9 B4 B8 60.91(8) . . ?
B9 B4 H4 125.3(6) . . ?
B5 B9 S1 119.17(9) . . ?
B10 B9 S1 124.56(9) . . ?
B10 B9 B5 59.47(8) . . ?
B12 B9 S1 125.90(10) . . ?
B12 B9 B5 107.98(10) . . ?
B12 B9 B10 60.37(8) . . ?
B8 B9 S1 121.22(10) . . ?
B8 B9 B5 108.01(10) . . ?
B8 B9 B10 108.41(10) . . ?
B8 B9 B12 60.35(8) . . ?
B4 B9 S1 117.41(9) . . ?
B4 B9 B5 60.15(8) . . ?
B4 B9 B10 107.66(10) . . ?
B4 B9 B12 107.92(10) . . ?
B4 B9 B8 59.65(8) . . ?

loop_
_geom_bond_atom_site_label_1
_geom_bond_atom_site_label_2
_geom_bond_distance
_geom_bond_site_symmetry_2
_geom_bond_publ_flag
S1 C9 1.8108(14) . ?
S1 B9 1.8613(14) . ?
N2 C8 1.1480(15) . ?
N1 C5 1.1515(16) . ?
N3 C11 1.1482(17) . ?
C2 C1 1.6884(16) . ?
C2 C6 1.5252(16) . ?
C2 B6 1.7174(18) . ?
C2 B11 1.7059(19) . ?
C2 B7 1.6996(19) . ?
C2 B3 1.7233(19) . ?
C1 C3 1.5234(17) . ?
C1 B6 1.7298(18) . ?
C1 B3 1.7261(19) . ?
C1 B5 1.7109(17) . ?
C1 B4 1.6978(19) . ?
C6 H6a 1.136(14) . ?
C6 H6b 1.098(13) . ?
C6 C7 1.5358(18) . ?
C7 H7a 1.129(15) . ?
C7 H7b 1.104(14) . ?
C7 C8 1.4510(17) . ?
C3 H3a 1.054(15) . ?
C3 H3b 1.092(14) . ?
C3 C4 1.5301(19) . ?
C4 H4a 1.107(14) . ?
C4 H4b 1.092(13) . ?
C4 C5 1.4597(18) . ?
C9 H9a 1.074(14) . ?
C9 H9b 1.119(12) . ?
C9 C10 1.5263(19) . ?
C10 H10a 1.059(16) . ?
C10 H10b 1.121(14) . ?
C10 C11 1.461(2) . ?
B6 H6 1.172(10) . ?
B6 B11 1.768(2) . ?
B6 B5 1.778(2) . ?
B6 B10 1.769(2) . ?
B11 H11 1.154(12) . ?
B11 B7 1.772(2) . ?
B11 B10 1.762(2) . ?
B11 B12 1.765(2) . ?
B7 H7 1.156(13) . ?
B7 B3 1.769(2) . ?
B7 B12 1.779(2) . ?
B7 B8 1.767(2) . ?
B3 H3 1.165(11) . ?
B3 B8 1.768(2) . ?
B3 B4 1.7756(19) . ?
B5 H5 1.175(12) . ?
B5 B10 1.773(2) . ?
B5 B4 1.778(2) . ?
B5 B9 1.777(2) . ?
B10 H10 1.180(12) . ?
B10 B12 1.794(2) . ?
B10 B9 1.797(2) . ?
B12 H12 1.183(11) . ?
B12 B8 1.794(2) . ?
B12 B9 1.771(2) . ?
B8 H8 1.216(12) . ?
B8 B4 1.774(2) . ?
B8 B9 1.7968(19) . ?
B4 H4 1.152(12) . ?
B4 B9 1.771(2) . ?

loop_
_geom_torsion_atom_site_label_1
_geom_torsion_atom_site_label_2
_geom_torsion_atom_site_label_3
_geom_torsion_atom_site_label_4
_geom_torsion
_geom_torsion_site_symmetry_1
_geom_torsion_site_symmetry_2
_geom_torsion_site_symmetry_3
_geom_torsion_site_symmetry_4
_geom_torsion_publ_flag
S1 C9 C10 C11 171.58(11) . . . . ?
C2 C1 C3 C4 -128.03(12) . . . . ?
C2 C1 B4 B3 38.87(11) . . . . ?
C2 C1 B4 B5 -102.74(13) . . . . ?
C2 C1 B4 B8 0.02(9) . . . . ?
C2 C1 B4 B9 -63.62(9) . . . . ?
C2 C6 C7 C8 179.88(12) . . . . ?
C1 C3 C4 C5 176.91(12) . . . . ?

loop_
_restr_rigu_atom_site_label_1
_restr_rigu_atom_site_label_2
_restr_rigu_target_weight_param
_restr_rigu_u13_diff
_restr_rigu_u23_diff
_restr_rigu_u33_diff
C6 H6a 0.004000 0.002755 -0.006368 -0.002470
C6 H6b 0.004000 0.003402 0.002721 -0.001699
H6a H6b 0.004000 -0.045341 0.007277 0.003242
C7 H7a 0.004000 0.000796 -0.000712 -0.005980
C7 H7b 0.004000 -0.005347 -0.000408 0.001004
H7a H7b 0.004000 0.048264 0.009467 -0.000234
